data_2312949
loop_
_publ_author_name
'Hushcha, Valeryia'
'Rybarczyk-Pirek, Agnieszka J'
'Ch&#x119;ci&#x144;ska, Lilianna'

_publ_section_title
;
 Multicomponent crystals of nitroimidazole drugs with trithiocyanuric
 acid: two competing drug-coformer supramolecular motifs.
;
_journal_coeditor_code VP3056
_journal_issue 9
_journal_name_full 'Acta crystallographica. Section C, Structural chemistry'
_journal_page_first 562
_journal_page_last 575
_journal_paper_doi 10.1107/S2053229626008156
_journal_volume 82
_journal_year 2026
_chemical_formula_iupac 'C5 H7 N3 O2, C3 H3 N3 S3'
_chemical_formula_moiety 'C5 H7 N3 O2, C3 H3 N3 S3'
_chemical_formula_sum 'C8 H10 N6 O2 S3'
_chemical_formula_weight 318.40
_chemical_name_common
;
Trithiocyanuric acid--dimetridazole (1/1)
;
_chemical_name_systematic
;
1,3,5-Triazine-2,4,6-trithiol;
1,2-dimethyl-5-nitro-1H-imidazole
;
_space_group_crystal_system monoclinic
_space_group_IT_number 15
_space_group_name_Hall '-C 2yc'
_space_group_name_H-M_alt 'C 1 2/c 1'
_atom_sites_solution_hydrogens mixed
_atom_sites_solution_primary direct
_audit_creation_method SHELXL-2019/3
_cell_angle_alpha 90
_cell_angle_beta 104.4220(10)
_cell_angle_gamma 90
_cell_formula_units_Z 8
_cell_length_a 22.5326(3)
_cell_length_b 4.39300(10)
_cell_length_c 27.2990(4)
_cell_measurement_reflns_used 9822
_cell_measurement_temperature 103(2)
_cell_measurement_theta_max 77.1820
_cell_measurement_theta_min 3.3170
_cell_volume 2617.06(8)
_computing_cell_refinement
;
CrysAlis PRO (Rigaku OD, 2025)
;
_computing_data_collection
;
CrysAlis PRO (Rigaku OD, 2025)
;
_computing_data_reduction
;
CrysAlis PRO (Rigaku OD, 2025)
;
_computing_molecular_graphics
;
Mercury (Macrae <i>et al.</i>,  2020) and PLATON (Spek, 2020)
;
_computing_publication_material
;
publCIF (Westrip, 2010)
;
_computing_structure_refinement
;
SHELXL2019 (Sheldrick, 2015b)
;
_computing_structure_solution
;
SHELXT (Sheldrick, 2015a)
;
_diffrn_ambient_temperature 103(2)
_diffrn_detector 'Hybrid Pixel Array Detector'
_diffrn_detector_area_resol_mean 10.0000
_diffrn_measured_fraction_theta_full 1.000
_diffrn_measured_fraction_theta_max 0.911
_diffrn_measurement_device 'four-circle diffractometer'
_diffrn_measurement_device_type 'Rigaku XtaLAB Synergy Dualflex diffractometer with a HyPix detector'
_diffrn_measurement_method '\w scans'
_diffrn_radiation_monochromator mirror
_diffrn_radiation_probe x-ray
_diffrn_radiation_type CuK\a
_diffrn_radiation_wavelength 1.54184
_diffrn_reflns_av_R_equivalents 0.0260
_diffrn_reflns_av_unetI/netI 0.0186
_diffrn_reflns_limit_h_max 26
_diffrn_reflns_limit_h_min -26
_diffrn_reflns_limit_k_max 5
_diffrn_reflns_limit_k_min -4
_diffrn_reflns_limit_l_max 32
_diffrn_reflns_limit_l_min -32
_diffrn_reflns_number 12939
_diffrn_reflns_theta_full 67.684
_diffrn_reflns_theta_max 77.344
_diffrn_reflns_theta_min 3.343
_diffrn_source 'micro-focus sealed X-ray tube'
_exptl_absorpt_coefficient_mu 5.283
_exptl_absorpt_correction_T_max 1.00000
_exptl_absorpt_correction_T_min 0.62916
_exptl_absorpt_correction_type multi-scan
_exptl_absorpt_process_details
;
(CrysAlis PRO; Rigaku OD, 2025)
;
_exptl_crystal_colour yellow
_exptl_crystal_density_diffrn 1.616
_exptl_crystal_description needle
_exptl_crystal_F_000 1312
_exptl_crystal_size_max 0.314
_exptl_crystal_size_mid 0.056
_exptl_crystal_size_min 0.040
_refine_diff_density_max 0.267
_refine_diff_density_min -0.272
_refine_ls_extinction_method none
_refine_ls_goodness_of_fit_ref 1.089
_refine_ls_hydrogen_treatment mixed
_refine_ls_matrix_type full
_refine_ls_number_parameters 186
_refine_ls_number_reflns 2540
_refine_ls_number_restraints 1
_refine_ls_restrained_S_all 1.091
_refine_ls_R_factor_all 0.0250
_refine_ls_R_factor_gt 0.0241
_refine_ls_shift/su_max 0.001
_refine_ls_shift/su_mean 0.000
_refine_ls_structure_factor_coef Fsqd
_refine_ls_weighting_details 'w=1/[\s^2^(Fo^2^)+(0.0345P)^2^+2.8302P] where P=(Fo^2^+2Fc^2^)/3'
_refine_ls_weighting_scheme calc
_refine_ls_wR_factor_gt 0.0664
_refine_ls_wR_factor_ref 0.0670
_reflns_number_gt 2434
_reflns_number_total 2540
_reflns_threshold_expression 'I > 2\s(I)'
_cod_data_source_file vp3056sup1.cif
_cod_data_source_block DMZ-TTCA
_cod_original_sg_symbol_H-M 'C 2/c'
_cod_database_code 2312949
_shelx_space_group_comment
;
The symmetry employed for this shelxl refinement is uniquely defined
by the following loop, which should always be used as a source of
symmetry information in preference to the above space-group names.
They are only intended as comments.
;

loop_
_space_group_symop_operation_xyz
'x, y, z'
'-x, y, -z+1/2'
'x+1/2, y+1/2, z'
'-x+1/2, y+1/2, -z+1/2'
'-x, -y, -z'
'x, -y, z-1/2'
'-x+1/2, -y+1/2, -z'
'x+1/2, -y+1/2, z-1/2'

loop_
_atom_site_type_symbol
_atom_site_label
_atom_site_fract_x
_atom_site_fract_y
_atom_site_fract_z
_atom_site_U_iso_or_equiv
_atom_site_adp_type
_atom_site_calc_flag
_atom_site_occupancy
_atom_site_disorder_assembly
_atom_site_disorder_group
O O1 0.33720(4) 0.3963(2) 0.20403(4) 0.0200(2) Uani d 1 . .
O O2 0.29330(5) 0.0251(2) 0.23474(4) 0.0231(2) Uani d 1 . .
N N1 0.44556(5) 0.4585(3) 0.35066(4) 0.0177(2) Uani d 1 . .
N N2 0.36151(5) 0.1696(3) 0.33253(4) 0.0155(2) Uani d 1 . .
N N3 0.33005(5) 0.2376(3) 0.23985(4) 0.0166(2) Uani d 1 . .
C C1 0.41979(7) 0.4783(3) 0.30006(5) 0.0172(3) Uani d 1 . .
H H1 0.435252 0.595037 0.276687 0.021 Uiso calc 1 . .
C C2 0.36803(6) 0.3029(3) 0.28832(5) 0.0153(3) Uani d 1 . .
C C3 0.40948(6) 0.2718(3) 0.36923(5) 0.0164(3) Uani d 1 . .
C C4 0.42019(7) 0.1819(4) 0.42313(5) 0.0223(3) Uani d 1 . .
H H4A 0.457117 0.283381 0.442989 0.034 Uiso calc 1 . .
H H4B 0.425625 -0.039247 0.426152 0.034 Uiso calc 1 . .
H H4C 0.384894 0.242124 0.435841 0.034 Uiso calc 1 . .
C C5 0.31086(7) -0.0171(3) 0.34077(6) 0.0207(3) Uani d 1 . .
H H5A 0.316243 -0.050170 0.377121 0.031 Uiso calc 1 . .
H H5B 0.310579 -0.213720 0.323771 0.031 Uiso calc 1 . .
H H5C 0.271925 0.088052 0.326941 0.031 Uiso calc 1 . .
S S10 0.76001(2) 1.01726(8) 0.43635(2) 0.01839(11) Uani d 1 . .
S S11 0.58776(2) 0.29368(8) 0.47048(2) 0.01806(10) Uani d 1 . .
S S12 0.54393(2) 0.98275(8) 0.30584(2) 0.01862(11) Uani d 1 . .
N N10 0.65023(5) 0.9507(3) 0.37364(4) 0.0157(2) Uani d 1 . .
N N11 0.66818(5) 0.6598(3) 0.44538(4) 0.0153(2) Uani d 1 . .
N N12 0.57310(5) 0.6435(3) 0.38862(4) 0.0152(2) Uani d 1 . .
C C10 0.69027(6) 0.8691(3) 0.41774(5) 0.0149(3) Uani d 1 . .
C C11 0.60999(6) 0.5413(3) 0.43329(5) 0.0152(3) Uani d 1 . .
C C12 0.59036(6) 0.8530(3) 0.35771(5) 0.0150(3) Uani d 1 . .
H H10T 0.6607(8) 1.065(4) 0.3562(7) 0.016(4) Uiso d 1 . .
H H11T 0.6896(9) 0.607(5) 0.4743(8) 0.034(5) Uiso d 1 . .
H H12T 0.5356(10) 0.584(5) 0.3804(7) 0.030(5) Uiso d 1 . .

loop_
_atom_site_aniso_label
_atom_site_aniso_U_11
_atom_site_aniso_U_22
_atom_site_aniso_U_33
_atom_site_aniso_U_12
_atom_site_aniso_U_13
_atom_site_aniso_U_23
O1 0.0185(5) 0.0257(5) 0.0148(5) 0.0032(4) 0.0024(4) 0.0003(4)
O2 0.0214(5) 0.0207(5) 0.0233(5) -0.0039(4) -0.0018(4) -0.0043(4)
N1 0.0150(6) 0.0220(6) 0.0152(6) -0.0020(5) 0.0021(5) -0.0010(5)
N2 0.0131(5) 0.0175(6) 0.0153(5) -0.0011(4) 0.0025(4) -0.0009(5)
N3 0.0139(6) 0.0186(6) 0.0158(6) 0.0036(5) 0.0011(4) -0.0031(5)
C1 0.0162(7) 0.0201(7) 0.0150(7) 0.0001(5) 0.0033(5) 0.0004(5)
C2 0.0147(6) 0.0178(6) 0.0130(6) 0.0010(5) 0.0026(5) -0.0016(5)
C3 0.0138(6) 0.0187(7) 0.0160(7) 0.0007(5) 0.0024(5) -0.0023(5)
C4 0.0199(7) 0.0315(8) 0.0156(7) -0.0032(6) 0.0042(6) 0.0008(6)
C5 0.0168(7) 0.0226(7) 0.0228(7) -0.0062(6) 0.0052(6) -0.0002(6)
S10 0.01289(18) 0.02459(19) 0.01555(18) -0.00351(12) -0.00051(13) 0.00370(13)
S11 0.01832(18) 0.01974(18) 0.01523(18) -0.00301(12) 0.00251(13) 0.00287(13)
S12 0.01595(19) 0.02320(19) 0.01352(18) -0.00177(12) -0.00234(14) 0.00318(13)
N10 0.0153(6) 0.0195(6) 0.0116(6) -0.0026(5) 0.0019(5) 0.0030(5)
N11 0.0130(5) 0.0191(6) 0.0118(6) -0.0005(4) -0.0007(4) 0.0025(5)
N12 0.0127(6) 0.0184(6) 0.0127(5) -0.0021(5) -0.0001(4) -0.0003(5)
C10 0.0146(6) 0.0173(6) 0.0121(6) 0.0008(5) 0.0019(5) -0.0010(5)
C11 0.0157(7) 0.0156(6) 0.0136(6) 0.0005(5) 0.0024(5) -0.0029(5)
C12 0.0147(6) 0.0172(6) 0.0123(6) 0.0001(5) 0.0020(5) -0.0029(5)

loop_
_atom_type_symbol
_atom_type_description
_atom_type_scat_dispersion_real
_atom_type_scat_dispersion_imag
_atom_type_scat_source
C C 0.0181 0.0091 'International Tables Vol C Tables 4.2.6.8 and 6.1.1.4'
H H 0.0000 0.0000 'International Tables Vol C Tables 4.2.6.8 and 6.1.1.4'
N N 0.0311 0.0180 'International Tables Vol C Tables 4.2.6.8 and 6.1.1.4'
O O 0.0492 0.0322 'International Tables Vol C Tables 4.2.6.8 and 6.1.1.4'
S S 0.3331 0.5567 'International Tables Vol C Tables 4.2.6.8 and 6.1.1.4'

loop_
_geom_angle_atom_site_label_1
_geom_angle_atom_site_label_2
_geom_angle_atom_site_label_3
_geom_angle_site_symmetry_1
_geom_angle_site_symmetry_3
_geom_angle
_geom_angle_publ_flag
C3 N1 C1 . . 106.09(12) ?
C3 N2 C2 . . 105.47(11) ?
C3 N2 C5 . . 125.42(12) ?
C2 N2 C5 . . 128.81(12) ?
O2 N3 O1 . . 123.41(11) ?
O2 N3 C2 . . 119.49(12) ?
O1 N3 C2 . . 117.07(11) ?
N1 C1 C2 . . 108.99(12) ?
N1 C1 H1 . . 125.5 ?
C2 C1 H1 . . 125.5 ?
C1 C2 N2 . . 107.70(12) ?
C1 C2 N3 . . 127.98(13) ?
N2 C2 N3 . . 124.04(12) ?
N1 C3 N2 . . 111.75(12) ?
N1 C3 C4 . . 125.02(13) ?
N2 C3 C4 . . 123.22(13) ?
C3 C4 H4A . . 109.5 ?
C3 C4 H4B . . 109.5 ?
H4A C4 H4B . . 109.5 ?
C3 C4 H4C . . 109.5 ?
H4A C4 H4C . . 109.5 ?
H4B C4 H4C . . 109.5 ?
N2 C5 H5A . . 109.5 ?
N2 C5 H5B . . 109.5 ?
H5A C5 H5B . . 109.5 ?
N2 C5 H5C . . 109.5 ?
H5A C5 H5C . . 109.5 ?
H5B C5 H5C . . 109.5 ?
C10 N10 C12 . . 125.30(12) ?
C10 N10 H10T . . 118.8(13) ?
C12 N10 H10T . . 115.8(13) ?
C10 N11 C11 . . 125.64(12) ?
C10 N11 H11T . . 119.9(14) ?
C11 N11 H11T . . 114.2(14) ?
C12 N12 C11 . . 124.53(12) ?
C12 N12 H12T . . 117.2(13) ?
C11 N12 H12T . . 118.1(13) ?
N11 C10 N10 . . 114.57(12) ?
N11 C10 S10 . . 123.02(10) ?
N10 C10 S10 . . 122.41(11) ?
N12 C11 N11 . . 114.93(12) ?
N12 C11 S11 . . 123.69(11) ?
N11 C11 S11 . . 121.38(10) ?
N12 C12 N10 . . 114.89(12) ?
N12 C12 S12 . . 123.24(10) ?
N10 C12 S12 . . 121.86(11) ?

loop_
_geom_bond_atom_site_label_1
_geom_bond_atom_site_label_2
_geom_bond_site_symmetry_2
_geom_bond_distance
_geom_bond_publ_flag
O1 N3 . 1.2436(16) ?
O2 N3 . 1.2325(16) ?
N1 C3 . 1.3402(19) ?
N1 C1 . 1.3612(19) ?
N2 C3 . 1.3543(17) ?
N2 C2 . 1.3818(17) ?
N2 C5 . 1.4676(18) ?
N3 C2 . 1.4147(17) ?
C1 C2 . 1.368(2) ?
C1 H1 . 0.9500 ?
C3 C4 . 1.4841(19) ?
C4 H4A . 0.9800 ?
C4 H4B . 0.9800 ?
C4 H4C . 0.9800 ?
C5 H5A . 0.9800 ?
C5 H5B . 0.9800 ?
C5 H5C . 0.9800 ?
S10 C10 . 1.6595(14) ?
S11 C11 . 1.6488(14) ?
S12 C12 . 1.6390(13) ?
N10 C10 . 1.3606(18) ?
N10 C12 . 1.3789(18) ?
N10 H10T . 0.77(2) ?
N11 C10 . 1.3597(18) ?
N11 C11 . 1.3725(18) ?
N11 H11T . 0.85(2) ?
N12 C12 . 1.3686(18) ?
N12 C11 . 1.3693(18) ?
N12 H12T . 0.86(2) ?

loop_
_geom_hbond_atom_site_label_D
_geom_hbond_atom_site_label_H
_geom_hbond_atom_site_label_A
_geom_hbond_site_symmetry_A
_geom_hbond_distance_DH
_geom_hbond_distance_HA
_geom_hbond_distance_DA
_geom_hbond_angle_DHA
_geom_hbond_publ_flag
N10 H10T O1 2_665 0.77(2) 2.20(2) 2.9506(16) 164(2) yes
N11 H11T S10 7_666 0.85(2) 2.48(2) 3.3234(12) 172(2) yes
N12 H12T N1 . 0.86(2) 2.06(2) 2.9171(17) 172(2) yes
C4 H4A S11 . 0.98 2.85 3.7065(15) 146 yes
C5 H5C O1 4_545 0.98 2.54 3.2769(18) 132 yes

loop_
_geom_torsion_atom_site_label_1
_geom_torsion_atom_site_label_2
_geom_torsion_atom_site_label_3
_geom_torsion_atom_site_label_4
_geom_torsion_site_symmetry_1
_geom_torsion_site_symmetry_2
_geom_torsion_site_symmetry_3
_geom_torsion_site_symmetry_4
_geom_torsion
_geom_torsion_publ_flag
C3 N1 C1 C2 . . . . 0.06(15) ?
N1 C1 C2 N2 . . . . -0.28(16) ?
N1 C1 C2 N3 . . . . -174.35(13) ?
C3 N2 C2 C1 . . . . 0.37(15) ?
C5 N2 C2 C1 . . . . 174.30(13) ?
C3 N2 C2 N3 . . . . 174.73(12) ?
C5 N2 C2 N3 . . . . -11.3(2) ?
O2 N3 C2 C1 . . . . 164.14(14) ?
O1 N3 C2 C1 . . . . -13.8(2) ?
O2 N3 C2 N2 . . . . -9.04(19) ?
O1 N3 C2 N2 . . . . 172.99(12) ?
C1 N1 C3 N2 . . . . 0.18(16) ?
C1 N1 C3 C4 . . . . 179.54(14) ?
C2 N2 C3 N1 . . . . -0.35(15) ?
C5 N2 C3 N1 . . . . -174.54(13) ?
C2 N2 C3 C4 . . . . -179.72(13) ?
C5 N2 C3 C4 . . . . 6.1(2) ?
C11 N11 C10 N10 . . . . -2.9(2) ?
C11 N11 C10 S10 . . . . 176.39(11) ?
C12 N10 C10 N11 . . . . 4.1(2) ?
C12 N10 C10 S10 . . . . -175.16(11) ?
C12 N12 C11 N11 . . . . -1.50(19) ?
C12 N12 C11 S11 . . . . 178.76(11) ?
C10 N11 C11 N12 . . . . 1.7(2) ?
C10 N11 C11 S11 . . . . -178.58(11) ?
C11 N12 C12 N10 . . . . 2.56(19) ?
C11 N12 C12 S12 . . . . -176.92(11) ?
C10 N10 C12 N12 . . . . -4.0(2) ?
C10 N10 C12 S12 . . . . 175.50(11) ?

_cod_database_fobs_code 2312949
